data_7132311
loop_
_publ_author_name
'Wang, Hai-Ping'
'Eichh&#xf6;fer, Andreas'
'Gu, Zhi-Gang'
'Gruber, Nathalie'
'Stadler, Adrian-Mihail'

_publ_section_title
;
 Anion-encapsulating, discrete prism and extended frusta, from
 trimetallated triangular macrocycles and linkers.
;
_journal_name_full 'Chemical communications (Cambridge, England)'
_journal_paper_doi 10.1039/d3cc00137g
_journal_year 2023
_chemical_formula_moiety 'C138 H138 N48 Pb6, 9(C F3 O3 S), 3(C2 H3 N)'
_chemical_formula_sum 'C153 H147 F27 N51 O27 Pb6 S9'
_chemical_formula_weight 5176.89
_space_group_crystal_system trigonal
_space_group_IT_number 148
_space_group_name_Hall '-R 3'
_space_group_name_H-M_alt 'R -3 :H'
_atom_sites_solution_hydrogens geom
_audit_creation_date 2023-07-28
_audit_creation_method
;
Olex2 1.5
(compiled 2023.03.06 svn.rbb2c1857 for OlexSys, GUI svn.r6748)
;
_audit_update_record
;
2023-07-28 deposited with the CCDC.	2023-11-07 downloaded from the CCDC.
;
_cell_angle_alpha 90
_cell_angle_beta 90
_cell_angle_gamma 120
_cell_formula_units_Z 3
_cell_length_a 21.0331(2)
_cell_length_b 21.0331(2)
_cell_length_c 58.2510(12)
_cell_measurement_reflns_used 70615
_cell_measurement_temperature 150.0(2)
_cell_measurement_theta_max 28.22
_cell_measurement_theta_min 1.32
_cell_volume 22317.2(5)
_computing_cell_refinement
;
X-Area Recipe 1.37.0.0 (STOE, 2021)
;
_computing_data_collection
;
X-Area Pilatus3_SV 1.31.186.0 (STOE, 2022)
;
_computing_data_reduction
;
X-Area Integrate 2.5.3.0 (STOE, 2021)
X-Area LANA 2.7.5.0 (STOE, 2022)
;
_computing_molecular_graphics 'Olex2 1.5 (Dolomanov et al., 2009)'
_computing_publication_material 'Olex2 1.5 (Dolomanov et al., 2009)'
_computing_structure_refinement 'SHELXL 2014/3 (Sheldrick, 2015)'
_computing_structure_solution 'SHELXT 2014/4 (Sheldrick, 2014)'
_diffrn_ambient_temperature 150.0(2)
_diffrn_detector_area_resol_mean 13.33
_diffrn_detector_type 'EIGER 2R 1M CDTE'
_diffrn_measured_fraction_theta_full 0.999
_diffrn_measured_fraction_theta_max 0.949
_diffrn_measurement_device 'Eulerian 4-circle diffractometer'
_diffrn_measurement_device_type 'STOE STADIVARI'
_diffrn_measurement_method 'rotation method, \w scans'
_diffrn_radiation_monochromator 'multilayer optics'
_diffrn_radiation_type MoK\a
_diffrn_radiation_wavelength 0.71073
_diffrn_reflns_av_R_equivalents 0.0939
_diffrn_reflns_av_unetI/netI 0.0633
_diffrn_reflns_Laue_measured_fraction_full 0.999
_diffrn_reflns_Laue_measured_fraction_max 0.949
_diffrn_reflns_limit_h_max 29
_diffrn_reflns_limit_h_min -29
_diffrn_reflns_limit_k_max 29
_diffrn_reflns_limit_k_min -29
_diffrn_reflns_limit_l_max 82
_diffrn_reflns_limit_l_min -57
_diffrn_reflns_number 107507
_diffrn_reflns_point_group_measured_fraction_full 0.999
_diffrn_reflns_point_group_measured_fraction_max 0.949
_diffrn_reflns_theta_full 25.242
_diffrn_reflns_theta_max 30.501
_diffrn_reflns_theta_min 1.319
_exptl_absorpt_coefficient_mu 3.513
_exptl_absorpt_correction_T_max 1.0
_exptl_absorpt_correction_T_min 0.4
_exptl_absorpt_correction_type multi-scan
_exptl_absorpt_process_details
;
STOE LANA, absorption correction by scaling of reflection intensities.
J. Koziskova, F. Hahn, J. Richter, J. Kozisek, "Comparison of different
absorption corrections on the model structure of tetrakis(\m~2~-acetato)-
diaqua-di-copper(II)", Acta Chimica Slovaca, vol. 9, no. 2, 2016, pp. 136 - 140.
;
_exptl_crystal_colour yellow
_exptl_crystal_colour_primary yellow
_exptl_crystal_density_diffrn 1.156
_exptl_crystal_density_method 'not measured'
_exptl_crystal_description block
_exptl_crystal_F_000 7551
_exptl_crystal_size_max 0.25
_exptl_crystal_size_mid 0.25
_exptl_crystal_size_min 0.18
_refine_diff_density_max 1.305
_refine_diff_density_min -1.543
_refine_diff_density_rms 0.119
_refine_ls_extinction_method none
_refine_ls_goodness_of_fit_ref 1.016
_refine_ls_hydrogen_treatment constr
_refine_ls_matrix_type full
_refine_ls_number_parameters 399
_refine_ls_number_reflns 14376
_refine_ls_number_restraints 4
_refine_ls_restrained_S_all 1.016
_refine_ls_R_factor_all 0.0986
_refine_ls_R_factor_gt 0.0515
_refine_ls_shift/su_max 0.005
_refine_ls_shift/su_mean 0.000
_refine_ls_structure_factor_coef Fsqd
_refine_ls_weighting_details 'w=1/[\s^2^(Fo^2^)+(0.0931P)^2^] where P=(Fo^2^+2Fc^2^)/3'
_refine_ls_weighting_scheme calc
_refine_ls_wR_factor_gt 0.1425
_refine_ls_wR_factor_ref 0.1623
_reflns_Friedel_coverage 0.000
_reflns_number_gt 8067
_reflns_number_total 14376
_reflns_threshold_expression 'I > 2\s(I)'
_cod_data_source_file d3cc00137g2.cif
_cod_data_source_block 3-r-3
_cod_original_cell_volume 22317.2(6)
_cod_original_sg_symbol_H-M 'R -3'
_cod_database_code 7132311
_shelxl_version_number 2014-3
_shelx_space_group_comment
;
The symmetry employed for this shelxl refinement is uniquely defined
by the following loop, which should always be used as a source of
symmetry information in preference to the above space-group names.
They are only intended as comments.
;
_shelx_estimated_absorpt_t_max 0.570
_shelx_estimated_absorpt_t_min 0.474
_olex2_refinement_description
;
1. Fixed Uiso
 At 1.2 times of:
  All C(H) groups
 At 1.5 times of:
  All C(H,H,H) groups
2. Restrained distances
 C21-C22 = C21-C23 = C21-C22A = C21-C23A
 1.39 with sigma of 0.01
3. Uiso/Uaniso restraints and constraints
Uanis(O3) = Uanis(O4) = Uanis(O5)
Uanis(F3) = Uanis(F4) = Uanis(F5)
4. Others
 Fixed Sof: C22(0.7) H22(0.7) C23(0.7) H23(0.7) C22A(0.3) H22A(0.3) C23A(0.3)
 H23A(0.3) N8(0.5) C00D(0.5) H00A(0.5) H00B(0.5) H00C(0.5) C29(0.5) O2(0.5)
 C24(0.16666) F2(0.5)
5.a Aromatic/amide H refined with riding coordinates:
 C1(H1), C5(H5), C6(H6), C7(H7), C11(H11), C16(H16), C17(H17), C19(H19),
 C20(H20), C22(H22), C23(H23), C22A(H22A), C23A(H23A)
5.b Idealised Me refined as rotating group:
 C12(H12A,H12B,H12C), C13(H13A,H13B,H13C), C14(H14A,H14B,H14C), C15(H15A,H15B,
 H15C), C00D(H00A,H00B,H00C)
;
_smtbx_masks_special_details
;
A solvent mask was calculated and 2367 electrons were 
found in a volume of 9246\%A^3^ in 1 void per unit cell. 
This is consistent with the presence of 
3[(CF3SO3)], 18[(CH3CN)] per Formula Unit 
which account for 2367 electrons 
per unit cell.
;
_smtbx_masks_void_probe_radius 1.2
_smtbx_masks_void_truncation_radius 1.2
_olex2_submission_special_instructions 'No special instructions were received'

loop_
_space_group_symop_operation_xyz
'x, y, z'
'-y, x-y, z'
'-x+y, -x, z'
'x+2/3, y+1/3, z+1/3'
'-y+2/3, x-y+1/3, z+1/3'
'-x+y+2/3, -x+1/3, z+1/3'
'x+1/3, y+2/3, z+2/3'
'-y+1/3, x-y+2/3, z+2/3'
'-x+y+1/3, -x+2/3, z+2/3'
'-x, -y, -z'
'y, -x+y, -z'
'x-y, x, -z'
'-x+2/3, -y+1/3, -z+1/3'
'y+2/3, -x+y+1/3, -z+1/3'
'x-y+2/3, x+1/3, -z+1/3'
'-x+1/3, -y+2/3, -z+2/3'
'y+1/3, -x+y+2/3, -z+2/3'
'x-y+1/3, x+2/3, -z+2/3'

loop_
_atom_site_label
_atom_site_type_symbol
_atom_site_fract_x
_atom_site_fract_y
_atom_site_fract_z
_atom_site_U_iso_or_equiv
_atom_site_adp_type
_atom_site_occupancy
_atom_site_site_symmetry_order
_atom_site_calc_flag
_atom_site_refinement_flags_posn
_atom_site_refinement_flags_adp
_atom_site_refinement_flags_occupancy
_atom_site_disorder_assembly
_atom_site_disorder_group
Pb1 Pb 0.71357(2) 0.54495(2) 0.53420(2) 0.04933(9) Uani 1 1 d . . . . .
S3 S 0.70735(12) 0.57792(16) 0.47481(3) 0.1047(8) Uani 1 1 d . . . . .
F3 F 0.6974(5) 0.4454(6) 0.48644(16) 0.234(3) Uani 1 1 d . . . . .
F4 F 0.7564(5) 0.5045(6) 0.45322(14) 0.234(3) Uani 1 1 d . . . . .
F5 F 0.6404(5) 0.4473(6) 0.45425(13) 0.234(3) Uani 1 1 d . . . . .
O3 O 0.7668(3) 0.6000(4) 0.48974(10) 0.1188(12) Uani 1 1 d . . . . .
O4 O 0.7115(3) 0.6054(4) 0.45463(10) 0.1188(12) Uani 1 1 d . . . . .
O5 O 0.6373(3) 0.5515(4) 0.48548(10) 0.1188(12) Uani 1 1 d . . . . .
N1 N 0.8332(2) 0.5270(3) 0.53333(7) 0.0531(11) Uani 1 1 d . . . . .
N2 N 0.9020(3) 0.6411(3) 0.55158(8) 0.0623(12) Uani 1 1 d . . . . .
N3 N 0.8482(3) 0.6547(3) 0.54285(8) 0.0627(12) Uani 1 1 d . . . . .
N4 N 0.7385(3) 0.6779(3) 0.53289(8) 0.0652(13) Uani 1 1 d . . . . .
N5 N 0.6045(3) 0.5726(3) 0.54345(8) 0.0615(12) Uani 1 1 d . . . . .
N6 N 0.5323(3) 0.5176(3) 0.54960(10) 0.0710(14) Uani 1 1 d . . . . .
N7 N 0.5604(2) 0.4349(2) 0.53359(7) 0.0503(10) Uani 1 1 d . . . . .
N9 N 0.7287(2) 0.5669(3) 0.57658(7) 0.0545(11) Uani 1 1 d . . . . .
C1 C 0.9427(3) 0.5533(3) 0.55319(10) 0.0646(15) Uani 1 1 d . . . . .
H1 H 0.9828 0.5845 0.5628 0.077 Uiso 1 1 calc R U . . .
C2 C 0.8924(3) 0.5727(3) 0.54610(10) 0.0595(14) Uani 1 1 d . . . . .
C3 C 0.8688(4) 0.7219(3) 0.53783(10) 0.0676(16) Uani 1 1 d . . . . .
C4 C 0.8092(4) 0.7363(4) 0.53200(10) 0.0726(18) Uani 1 1 d . . . . .
C5 C 0.8223(5) 0.8055(4) 0.52590(13) 0.098(3) Uani 1 1 d . . . . .
H5 H 0.8710 0.8460 0.5254 0.118 Uiso 1 1 calc R U . . .
C6 C 0.7637(7) 0.8142(5) 0.52062(15) 0.118(4) Uani 1 1 d . . . . .
H6 H 0.7725 0.8615 0.5163 0.142 Uiso 1 1 calc R U . . .
C7 C 0.6927(6) 0.7569(5) 0.52134(12) 0.099(3) Uani 1 1 d . . . . .
H7 H 0.6524 0.7636 0.5177 0.119 Uiso 1 1 calc R U . . .
C8 C 0.6822(4) 0.6875(4) 0.52780(10) 0.0721(18) Uani 1 1 d . . . . .
C9 C 0.6085(4) 0.6256(4) 0.53154(10) 0.0715(18) Uani 1 1 d . . . . .
C10 C 0.5135(3) 0.4461(3) 0.54571(10) 0.0570(14) Uani 1 1 d . . . . .
C11 C 0.5379(3) 0.3656(3) 0.52858(8) 0.0524(13) Uani 1 1 d . . . . .
H11 H 0.5721 0.3567 0.5206 0.063 Uiso 1 1 calc R U . . .
C12 C 0.9425(3) 0.6790(3) 0.57182(10) 0.0747(18) Uani 1 1 d . . . . .
H12A H 0.9338 0.6433 0.5839 0.112 Uiso 1 1 calc R U . . .
H12B H 0.9263 0.7129 0.5771 0.112 Uiso 1 1 calc R U . . .
H12C H 0.9951 0.7067 0.5682 0.112 Uiso 1 1 calc R U . . .
C13 C 0.9450(4) 0.7843(3) 0.53780(15) 0.091(2) Uani 1 1 d . . . . .
H13A H 0.9511 0.8181 0.5503 0.137 Uiso 1 1 calc R U . . .
H13B H 0.9552 0.8102 0.5231 0.137 Uiso 1 1 calc R U . . .
H13C H 0.9792 0.7659 0.5400 0.137 Uiso 1 1 calc R U . . .
C14 C 0.5423(5) 0.6266(5) 0.52205(16) 0.126(4) Uani 1 1 d . . . . .
H14A H 0.5219 0.6446 0.5339 0.189 Uiso 1 1 calc R U . . .
H14B H 0.5051 0.5769 0.5175 0.189 Uiso 1 1 calc R U . . .
H14C H 0.5569 0.6592 0.5087 0.189 Uiso 1 1 calc R U . . .
C15 C 0.4972(4) 0.5391(4) 0.56727(16) 0.109(3) Uani 1 1 d . . . . .
H15A H 0.4460 0.5217 0.5630 0.164 Uiso 1 1 calc R U . . .
H15B H 0.5234 0.5927 0.5687 0.164 Uiso 1 1 calc R U . . .
H15C H 0.4986 0.5173 0.5820 0.164 Uiso 1 1 calc R U . . .
C16 C 0.7658(3) 0.5412(3) 0.58845(9) 0.0581(14) Uani 1 1 d . . . . .
H16 H 0.7758 0.5065 0.5814 0.070 Uiso 1 1 calc R U . . .
C17 C 0.7898(3) 0.5634(3) 0.61053(9) 0.0640(15) Uani 1 1 d . . . . .
H17 H 0.8143 0.5424 0.6184 0.077 Uiso 1 1 calc R U . . .
C18 C 0.7793(3) 0.6139(3) 0.62113(9) 0.0553(13) Uani 1 1 d . . . . .
C19 C 0.7397(4) 0.6403(4) 0.60899(9) 0.0682(16) Uani 1 1 d . . . . .
H19 H 0.7295 0.6752 0.6158 0.082 Uiso 1 1 calc R U . . .
C20 C 0.7156(4) 0.6150(3) 0.58693(9) 0.0658(16) Uani 1 1 d . . . . .
H20 H 0.6885 0.6330 0.5789 0.079 Uiso 1 1 calc R U . . .
C21 C 0.8055(3) 0.6404(3) 0.64446(9) 0.0597(14) Uani 1 1 d D . . . .
C26 C 0.6934(8) 0.4811(11) 0.4670(3) 0.221(9) Uani 1 1 d . . . . .
C22 C 0.8715(4) 0.6459(5) 0.65163(15) 0.068(2) Uiso 0.7 1 d D . P A 1
H22 H 0.8977 0.6316 0.6416 0.081 Uiso 0.7 1 calc R U P A 1
C23 C 0.7675(5) 0.6608(5) 0.65969(15) 0.074(2) Uiso 0.7 1 d D . P A 1
H23 H 0.7222 0.6567 0.6551 0.089 Uiso 0.7 1 calc R U P A 1
C22A C 0.8137(12) 0.5951(10) 0.6597(3) 0.072(5) Uiso 0.3 1 d D . P A 2
H22A H 0.8031 0.5472 0.6554 0.086 Uiso 0.3 1 calc R U P A 2
C23A C 0.8285(12) 0.7117(7) 0.6516(4) 0.076(6) Uiso 0.3 1 d D . P A 2
H23A H 0.8276 0.7447 0.6407 0.091 Uiso 0.3 1 calc R U P A 2
S1 S 0.6667 0.3333 0.56062(3) 0.0461(5) Uani 1 3 d S T P . .
F1 F 0.6237(2) 0.3581(2) 0.60022(5) 0.0760(10) Uani 1 1 d . . . . .
O1 O 0.59263(19) 0.2775(2) 0.55480(6) 0.0536(9) Uani 1 1 d . . . . .
C28 C 0.6667 0.3333 0.59235(15) 0.059(2) Uani 1 3 d S T P . .
N8 N 0.6306(7) 0.7211(7) 0.5823(2) 0.087(3) Uiso 0.5 1 d . . P . .
C00D C 0.7341(10) 0.8554(10) 0.5798(3) 0.118(6) Uiso 0.5 1 d . . P . .
H00A H 0.7306 0.8777 0.5654 0.177 Uiso 0.5 1 calc R U P . .
H00B H 0.7815 0.8569 0.5803 0.177 Uiso 0.5 1 calc R U P . .
H00C H 0.7303 0.8826 0.5928 0.177 Uiso 0.5 1 calc R U P . .
C29 C 0.6712(10) 0.7748(11) 0.5809(3) 0.108(5) Uiso 0.5 1 d . . P . .
S2 S 1.0000 1.0000 0.5000 0.0450(7) Uani 1 6 d S T P . .
O2 O 0.9467(3) 0.9256(3) 0.49518(14) 0.0537(18) Uani 0.5 1 d . . P . .
C24 C 1.0000 1.0000 0.4682(4) 0.058(5) Uani 0.5 3 d S T P . .
F2 F 0.9756(4) 1.0424(4) 0.45913(13) 0.074(2) Uani 0.5 1 d . . P . .

loop_
_atom_site_aniso_label
_atom_site_aniso_U_11
_atom_site_aniso_U_22
_atom_site_aniso_U_33
_atom_site_aniso_U_23
_atom_site_aniso_U_13
_atom_site_aniso_U_12
Pb1 0.05731(14) 0.05029(13) 0.04182(12) -0.00220(8) -0.00710(8) 0.02796(10)
S3 0.0901(14) 0.210(3) 0.0479(8) 0.0068(12) 0.0038(8) 0.1006(17)
F3 0.221(5) 0.376(8) 0.168(4) -0.134(5) -0.066(4) 0.196(6)
F4 0.221(5) 0.376(8) 0.168(4) -0.134(5) -0.066(4) 0.196(6)
F5 0.221(5) 0.376(8) 0.168(4) -0.134(5) -0.066(4) 0.196(6)
O3 0.087(2) 0.181(4) 0.102(2) 0.010(2) 0.0078(18) 0.077(3)
O4 0.087(2) 0.181(4) 0.102(2) 0.010(2) 0.0078(18) 0.077(3)
O5 0.087(2) 0.181(4) 0.102(2) 0.010(2) 0.0078(18) 0.077(3)
N1 0.052(3) 0.055(3) 0.049(2) 0.002(2) -0.007(2) 0.025(2)
N2 0.057(3) 0.051(3) 0.065(3) 0.001(2) -0.019(2) 0.016(2)
N3 0.069(3) 0.058(3) 0.059(3) 0.001(2) -0.006(2) 0.031(3)
N4 0.091(4) 0.061(3) 0.051(3) -0.003(2) -0.017(3) 0.044(3)
N5 0.069(3) 0.060(3) 0.065(3) -0.022(2) -0.023(2) 0.039(3)
N6 0.052(3) 0.070(3) 0.100(4) -0.033(3) -0.019(3) 0.037(3)
N7 0.052(3) 0.057(3) 0.047(2) -0.0160(19) -0.0143(19) 0.030(2)
N9 0.065(3) 0.052(3) 0.044(2) -0.004(2) -0.009(2) 0.028(2)
C1 0.039(3) 0.053(3) 0.082(4) 0.009(3) -0.015(3) 0.009(3)
C2 0.053(3) 0.048(3) 0.061(3) 0.014(3) -0.005(3) 0.013(3)
C3 0.082(4) 0.046(3) 0.059(3) 0.014(3) 0.005(3) 0.020(3)
C4 0.111(6) 0.057(4) 0.052(3) 0.011(3) 0.007(3) 0.043(4)
C5 0.148(8) 0.073(5) 0.095(5) 0.026(4) 0.023(5) 0.072(5)
C6 0.202(11) 0.088(6) 0.097(6) 0.043(5) 0.046(7) 0.097(7)
C7 0.161(9) 0.104(6) 0.079(5) 0.031(4) 0.015(5) 0.101(7)
C8 0.108(6) 0.082(5) 0.055(3) 0.001(3) -0.012(3) 0.068(5)
C9 0.103(5) 0.080(4) 0.059(3) -0.021(3) -0.035(3) 0.067(4)
C10 0.052(3) 0.062(3) 0.069(3) -0.025(3) -0.024(3) 0.037(3)
C11 0.057(3) 0.061(3) 0.045(3) -0.006(2) -0.005(2) 0.033(3)
C12 0.063(4) 0.061(4) 0.072(4) 0.000(3) -0.012(3) 0.010(3)
C13 0.095(6) 0.055(4) 0.091(5) 0.008(3) -0.008(4) 0.013(4)
C14 0.132(7) 0.148(8) 0.146(8) -0.034(6) -0.079(6) 0.106(7)
C15 0.080(5) 0.076(5) 0.170(8) -0.039(5) 0.022(5) 0.038(4)
C16 0.069(4) 0.052(3) 0.050(3) -0.005(2) -0.008(3) 0.028(3)
C17 0.079(4) 0.056(3) 0.049(3) -0.001(3) -0.010(3) 0.029(3)
C18 0.066(4) 0.049(3) 0.045(3) -0.004(2) -0.006(2) 0.025(3)
C19 0.080(4) 0.071(4) 0.047(3) -0.008(3) -0.013(3) 0.033(3)
C20 0.091(5) 0.063(4) 0.051(3) -0.005(3) -0.012(3) 0.044(4)
C21 0.076(4) 0.061(3) 0.046(3) -0.008(2) -0.009(3) 0.037(3)
C26 0.120(9) 0.34(2) 0.162(12) -0.176(15) -0.043(9) 0.089(12)
S1 0.0492(7) 0.0492(7) 0.0398(10) 0.000 0.000 0.0246(4)
F1 0.088(3) 0.095(3) 0.0520(18) -0.0188(17) 0.0035(17) 0.051(2)
O1 0.050(2) 0.056(2) 0.0496(19) -0.0064(16) -0.0004(16) 0.0225(18)
C28 0.066(4) 0.066(4) 0.044(5) 0.000 0.000 0.0330(19)
S2 0.0256(8) 0.0256(8) 0.084(2) 0.000 0.000 0.0128(4)
O2 0.033(4) 0.027(3) 0.089(5) 0.000(3) -0.006(3) 0.006(3)
C24 0.048(7) 0.048(7) 0.077(13) 0.000 0.000 0.024(3)
F2 0.061(4) 0.068(4) 0.105(6) 0.008(4) -0.013(4) 0.042(4)

loop_
_atom_type_symbol
_atom_type_description
_atom_type_scat_dispersion_real
_atom_type_scat_dispersion_imag
_atom_type_scat_source
C C 0.0033 0.0016 'International Tables Vol C Tables 4.2.6.8 and 6.1.1.4'
H H 0.0000 0.0000 'International Tables Vol C Tables 4.2.6.8 and 6.1.1.4'
F F 0.0171 0.0103 'International Tables Vol C Tables 4.2.6.8 and 6.1.1.4'
N N 0.0061 0.0033 'International Tables Vol C Tables 4.2.6.8 and 6.1.1.4'
O O 0.0106 0.0060 'International Tables Vol C Tables 4.2.6.8 and 6.1.1.4'
Pb Pb -3.3944 10.1111 'International Tables Vol C Tables 4.2.6.8 and 6.1.1.4'
S S 0.1246 0.1234 'International Tables Vol C Tables 4.2.6.8 and 6.1.1.4'

loop_
_geom_angle_atom_site_label_1
_geom_angle_atom_site_label_2
_geom_angle_atom_site_label_3
_geom_angle
_geom_angle_site_symmetry_1
_geom_angle_site_symmetry_3
_geom_angle_publ_flag
N3 Pb1 N1 57.79(14) . . ?
N3 Pb1 N5 115.38(14) . . ?
N4 Pb1 N1 116.71(15) . . ?
N4 Pb1 N3 60.88(16) . . ?
N4 Pb1 N5 60.22(17) . . ?
N5 Pb1 N1 168.74(13) . . ?
N9 Pb1 N1 90.17(14) . . ?
N9 Pb1 N3 70.77(15) . . ?
N9 Pb1 N4 83.72(15) . . ?
N9 Pb1 N5 78.81(14) . . ?
O3 S3 O5 115.8(4) . . ?
O3 S3 C26 97.8(5) . . ?
O4 S3 O3 124.6(4) . . ?
O4 S3 O5 113.3(4) . . ?
O4 S3 C26 101.2(7) . . ?
O5 S3 C26 96.1(6) . . ?
C2 N1 Pb1 118.4(4) . . ?
C11 N1 Pb1 122.0(3) 3_665 . ?
C11 N1 C2 114.8(5) 3_665 . ?
N3 N2 C12 120.1(5) . . ?
C2 N2 N3 114.6(4) . . ?
C2 N2 C12 120.1(5) . . ?
N2 N3 Pb1 120.9(3) . . ?
C3 N3 Pb1 122.5(4) . . ?
C3 N3 N2 116.5(5) . . ?
C4 N4 Pb1 120.8(4) . . ?
C8 N4 Pb1 117.3(5) . . ?
C8 N4 C4 120.2(6) . . ?
N6 N5 Pb1 123.7(3) . . ?
C9 N5 Pb1 112.9(5) . . ?
C9 N5 N6 115.1(5) . . ?
N5 N6 C15 115.2(5) . . ?
C10 N6 N5 117.1(5) . . ?
C10 N6 C15 122.9(6) . . ?
C11 N7 C10 115.2(5) . . ?
C16 N9 Pb1 118.7(4) . . ?
C20 N9 Pb1 122.5(4) . . ?
C20 N9 C16 117.4(5) . . ?
C2 C1 H1 121.4 . . ?
C2 C1 C10 117.2(5) . 3_665 ?
C10 C1 H1 121.4 3_665 . ?
N1 C2 N2 118.0(5) . . ?
N1 C2 C1 121.6(6) . . ?
C1 C2 N2 120.3(5) . . ?
N3 C3 C4 115.2(6) . . ?
N3 C3 C13 126.5(7) . . ?
C4 C3 C13 118.3(6) . . ?
N4 C4 C3 117.4(5) . . ?
N4 C4 C5 120.4(7) . . ?
C5 C4 C3 122.3(7) . . ?
C4 C5 H5 120.7 . . ?
C6 C5 C4 118.6(9) . . ?
C6 C5 H5 120.7 . . ?
C5 C6 H6 118.9 . . ?
C5 C6 C7 122.1(8) . . ?
C7 C6 H6 118.9 . . ?
C6 C7 H7 121.5 . . ?
C6 C7 C8 117.1(8) . . ?
C8 C7 H7 121.5 . . ?
N4 C8 C7 121.6(8) . . ?
N4 C8 C9 117.4(6) . . ?
C7 C8 C9 120.6(7) . . ?
N5 C9 C8 115.9(5) . . ?
N5 C9 C14 123.5(8) . . ?
C8 C9 C14 120.6(6) . . ?
N6 C10 C1 120.3(5) . 2_655 ?
N7 C10 N6 116.9(5) . . ?
N7 C10 C1 122.7(5) . 2_655 ?
N1 C11 H11 115.9 2_655 . ?
N7 C11 N1 128.2(5) . 2_655 ?
N7 C11 H11 115.9 . . ?
N2 C12 H12A 109.5 . . ?
N2 C12 H12B 109.5 . . ?
N2 C12 H12C 109.5 . . ?
H12A C12 H12B 109.5 . . ?
H12A C12 H12C 109.5 . . ?
H12B C12 H12C 109.5 . . ?
C3 C13 H13A 109.5 . . ?
C3 C13 H13B 109.5 . . ?
C3 C13 H13C 109.5 . . ?
H13A C13 H13B 109.5 . . ?
H13A C13 H13C 109.5 . . ?
H13B C13 H13C 109.5 . . ?
C9 C14 H14A 109.5 . . ?
C9 C14 H14B 109.5 . . ?
C9 C14 H14C 109.5 . . ?
H14A C14 H14B 109.5 . . ?
H14A C14 H14C 109.5 . . ?
H14B C14 H14C 109.5 . . ?
N6 C15 H15A 109.5 . . ?
N6 C15 H15B 109.5 . . ?
N6 C15 H15C 109.5 . . ?
H15A C15 H15B 109.5 . . ?
H15A C15 H15C 109.5 . . ?
H15B C15 H15C 109.5 . . ?
N9 C16 H16 118.8 . . ?
N9 C16 C17 122.3(5) . . ?
C17 C16 H16 118.8 . . ?
C16 C17 H17 119.3 . . ?
C18 C17 C16 121.5(6) . . ?
C18 C17 H17 119.3 . . ?
C17 C18 C19 116.6(5) . . ?
C17 C18 C21 123.3(5) . . ?
C19 C18 C21 120.2(5) . . ?
C18 C19 H19 120.3 . . ?
C20 C19 C18 119.5(6) . . ?
C20 C19 H19 120.3 . . ?
N9 C20 C19 122.8(6) . . ?
N9 C20 H20 118.6 . . ?
C19 C20 H20 118.6 . . ?
C22 C21 C18 118.5(6) . . ?
C23 C21 C18 122.7(6) . . ?
C23 C21 C22 118.8(6) . . ?
C22A C21 C18 119.3(10) . . ?
C22A C21 C23A 117.2(13) . . ?
C23A C21 C18 123.3(10) . . ?
F3 C26 S3 110.8(8) . . ?
F3 C26 F4 110.6(14) . . ?
F4 C26 S3 98.2(12) . . ?
F5 C26 S3 111.3(15) . . ?
F5 C26 F3 117.7(18) . . ?
F5 C26 F4 106.3(11) . . ?
C21 C22 H22 119.9 . . ?
C21 C22 C23 120.2(7) . 13_666 ?
C23 C22 H22 119.9 13_666 . ?
C21 C23 C22 121.1(8) . 13_666 ?
C21 C23 H23 119.5 . . ?
C22 C23 H23 119.5 13_666 . ?
C21 C22A H22A 121.1 . . ?
C21 C22A C23A 117.9(16) . 13_666 ?
C23A C22A H22A 121.1 13_666 . ?
C21 C23A H23A 117.7 . . ?
C22A C23A C21 124.6(17) 13_666 . ?
C22A C23A H23A 117.7 13_666 . ?
O1 S1 O1 114.69(12) 2_655 . ?
O1 S1 O1 114.69(12) 2_655 3_665 ?
O1 S1 O1 114.68(12) . 3_665 ?
O1 S1 C28 103.55(15) 2_655 . ?
O1 S1 C28 103.55(15) . . ?
O1 S1 C28 103.55(15) 3_665 . ?
F1 C28 S1 110.1(4) . . ?
F1 C28 S1 110.1(4) 3_665 . ?
F1 C28 S1 110.1(4) 2_655 . ?
F1 C28 F1 108.8(4) 2_655 . ?
F1 C28 F1 108.8(4) 2_655 3_665 ?
F1 C28 F1 108.8(4) 3_665 . ?
H00A C00D H00B 109.5 . . ?
H00A C00D H00C 109.5 . . ?
H00B C00D H00C 109.5 . . ?
C29 C00D H00A 109.5 . . ?
C29 C00D H00B 109.5 . . ?
C29 C00D H00C 109.5 . . ?
N8 C29 C00D 177(2) . . ?
O2 S2 O2 116.2(2) 3_675 2_765 ?
O2 S2 O2 63.8(2) 3_675 10_776 ?
O2 S2 O2 63.8(2) 12_656 2_765 ?
O2 S2 O2 63.8(2) 10_776 2_765 ?
O2 S2 O2 180.0(4) . 10_776 ?
O2 S2 O2 63.8(2) 3_675 11_566 ?
O2 S2 O2 116.2(2) 10_776 11_566 ?
O2 S2 O2 116.2(2) . 2_765 ?
O2 S2 O2 180.0(6) 12_656 3_675 ?
O2 S2 O2 116.2(2) 12_656 11_566 ?
O2 S2 O2 63.8(2) 12_656 . ?
O2 S2 O2 63.8(2) . 11_566 ?
O2 S2 O2 116.2(2) 3_675 . ?
O2 S2 O2 116.2(2) 12_656 10_776 ?
O2 S2 O2 180.0(6) 2_765 11_566 ?
O2 S2 C24 101.4(3) 12_656 . ?
O2 S2 C24 101.4(3) . 10_776 ?
O2 S2 C24 78.6(3) 12_656 10_776 ?
O2 S2 C24 78.6(3) 3_675 . ?
O2 S2 C24 78.6(3) 11_566 10_776 ?
O2 S2 C24 78.6(3) . . ?
O2 S2 C24 101.4(3) 3_675 10_776 ?
O2 S2 C24 101.4(3) 10_776 . ?
O2 S2 C24 78.6(3) 10_776 10_776 ?
O2 S2 C24 78.6(3) 2_765 . ?
O2 S2 C24 101.4(3) 11_566 . ?
O2 S2 C24 101.4(3) 2_765 10_776 ?
C24 S2 C24 180.0 . 10_776 ?
S2 O2 O2 58.11(10) . 12_656 ?
S2 O2 O2 58.11(10) . 11_566 ?
O2 O2 O2 106.9(6) 12_656 11_566 ?
F2 C24 S2 113.3(9) 2_765 . ?
F2 C24 S2 113.3(9) 3_675 . ?
F2 C24 S2 113.3(9) . . ?
F2 C24 F2 105.4(10) 2_765 . ?
F2 C24 F2 105.4(10) 3_675 . ?
F2 C24 F2 105.4(10) 2_765 3_675 ?

loop_
_geom_bond_atom_site_label_1
_geom_bond_atom_site_label_2
_geom_bond_distance
_geom_bond_site_symmetry_2
_geom_bond_publ_flag
Pb1 N1 2.726(4) . ?
Pb1 N3 2.658(5) . ?
Pb1 N4 2.575(5) . ?
Pb1 N5 2.688(5) . ?
Pb1 N9 2.502(4) . ?
S3 O3 1.398(6) . ?
S3 O4 1.293(6) . ?
S3 O5 1.430(6) . ?
S3 C26 1.960(19) . ?
F3 C26 1.39(2) . ?
F4 C26 1.411(15) . ?
F5 C26 1.227(13) . ?
N1 C2 1.353(7) . ?
N1 C11 1.340(7) 3_665 ?
N2 N3 1.393(7) . ?
N2 C2 1.385(7) . ?
N2 C12 1.440(7) . ?
N3 C3 1.289(7) . ?
N4 C4 1.378(9) . ?
N4 C8 1.330(8) . ?
N5 N6 1.420(7) . ?
N5 C9 1.279(8) . ?
N6 C10 1.370(7) . ?
N6 C15 1.464(8) . ?
N7 C10 1.326(7) . ?
N7 C11 1.320(7) . ?
N9 C16 1.342(7) . ?
N9 C20 1.318(7) . ?
C1 H1 0.9500 . ?
C1 C2 1.376(8) . ?
C1 C10 1.382(8) 3_665 ?
C3 C4 1.470(9) . ?
C3 C13 1.478(9) . ?
C4 C5 1.384(9) . ?
C5 H5 0.9500 . ?
C5 C6 1.369(13) . ?
C6 H6 0.9500 . ?
C6 C7 1.374(13) . ?
C7 H7 0.9500 . ?
C7 C8 1.414(9) . ?
C8 C9 1.458(10) . ?
C9 C14 1.508(9) . ?
C10 C1 1.382(8) 2_655 ?
C11 N1 1.340(7) 2_655 ?
C11 H11 0.9500 . ?
C12 H12A 0.9800 . ?
C12 H12B 0.9800 . ?
C12 H12C 0.9800 . ?
C13 H13A 0.9800 . ?
C13 H13B 0.9800 . ?
C13 H13C 0.9800 . ?
C14 H14A 0.9800 . ?
C14 H14B 0.9800 . ?
C14 H14C 0.9800 . ?
C15 H15A 0.9800 . ?
C15 H15B 0.9800 . ?
C15 H15C 0.9800 . ?
C16 H16 0.9500 . ?
C16 C17 1.375(7) . ?
C17 H17 0.9500 . ?
C17 C18 1.340(8) . ?
C18 C19 1.400(8) . ?
C18 C21 1.467(7) . ?
C19 H19 0.9500 . ?
C19 C20 1.387(7) . ?
C20 H20 0.9500 . ?
C21 C22 1.399(7) . ?
C21 C23 1.398(7) . ?
C21 C22A 1.377(9) . ?
C21 C23A 1.390(9) . ?
C22 H22 0.9500 . ?
C22 C23 1.404(11) 13_666 ?
C23 C22 1.404(11) 13_666 ?
C23 H23 0.9500 . ?
C22A H22A 0.9500 . ?
C22A C23A 1.39(3) 13_666 ?
C23A C22A 1.39(3) 13_666 ?
C23A H23A 0.9500 . ?
S1 O1 1.446(3) 2_655 ?
S1 O1 1.446(4) . ?
S1 O1 1.446(3) 3_665 ?
S1 C28 1.848(9) . ?
F1 C28 1.331(4) . ?
C28 F1 1.331(4) 3_665 ?
C28 F1 1.331(4) 2_655 ?
N8 C29 1.02(2) . ?
C00D H00A 0.9800 . ?
C00D H00B 0.9800 . ?
C00D H00C 0.9800 . ?
C00D C29 1.54(2) . ?
S2 O2 1.424(6) 3_675 ?
S2 O2 1.425(6) 11_566 ?
S2 O2 1.425(6) 2_765 ?
S2 O2 1.424(6) . ?
S2 O2 1.425(6) 10_776 ?
S2 O2 1.424(6) 12_656 ?
S2 C24 1.85(2) . ?
S2 C24 1.85(2) 10_776 ?
O2 O2 1.505(8) 12_656 ?
O2 O2 1.505(8) 11_566 ?
C24 F2 1.341(10) 2_765 ?
C24 F2 1.341(10) . ?
C24 F2 1.341(10) 3_675 ?

loop_
_geom_torsion_atom_site_label_1
_geom_torsion_atom_site_label_2
_geom_torsion_atom_site_label_3
_geom_torsion_atom_site_label_4
_geom_torsion
_geom_torsion_site_symmetry_1
_geom_torsion_site_symmetry_2
_geom_torsion_site_symmetry_3
_geom_torsion_site_symmetry_4
_geom_torsion_publ_flag
Pb1 N1 C2 N2 -24.6(6) . . . . ?
Pb1 N1 C2 C1 156.7(4) . . . . ?
Pb1 N3 C3 C4 13.5(7) . . . . ?
Pb1 N3 C3 C13 -167.5(5) . . . . ?
Pb1 N4 C4 C3 -15.5(7) . . . . ?
Pb1 N4 C4 C5 164.7(5) . . . . ?
Pb1 N4 C8 C7 -164.8(5) . . . . ?
Pb1 N4 C8 C9 21.7(7) . . . . ?
Pb1 N5 N6 C10 -14.7(7) . . . . ?
Pb1 N5 N6 C15 141.4(5) . . . . ?
Pb1 N5 C9 C8 -38.7(6) . . . . ?
Pb1 N5 C9 C14 142.5(6) . . . . ?
Pb1 N9 C16 C17 166.2(5) . . . . ?
Pb1 N9 C20 C19 -164.3(5) . . . . ?
N2 N3 C3 C4 -171.1(5) . . . . ?
N2 N3 C3 C13 7.8(9) . . . . ?
N3 N2 C2 N1 -0.4(7) . . . . ?
N3 N2 C2 C1 178.3(5) . . . . ?
N3 C3 C4 N4 1.1(8) . . . . ?
N3 C3 C4 C5 -179.1(6) . . . . ?
N4 C4 C5 C6 -0.5(11) . . . . ?
N4 C8 C9 N5 13.0(8) . . . . ?
N4 C8 C9 C14 -168.1(6) . . . . ?
N5 N6 C10 N7 -9.4(7) . . . . ?
N5 N6 C10 C1 174.0(5) . . . 2_655 ?
N6 N5 C9 C8 171.7(5) . . . . ?
N6 N5 C9 C14 -7.2(9) . . . . ?
N9 C16 C17 C18 -2.2(10) . . . . ?
C2 N2 N3 Pb1 26.7(6) . . . . ?
C2 N2 N3 C3 -148.7(5) . . . . ?
C3 C4 C5 C6 179.7(7) . . . . ?
C4 N4 C8 C7 0.2(9) . . . . ?
C4 N4 C8 C9 -173.3(5) . . . . ?
C4 C5 C6 C7 0.5(13) . . . . ?
C5 C6 C7 C8 -0.1(13) . . . . ?
C6 C7 C8 N4 -0.2(11) . . . . ?
C6 C7 C8 C9 173.0(7) . . . . ?
C7 C8 C9 N5 -160.5(6) . . . . ?
C7 C8 C9 C14 18.4(10) . . . . ?
C8 N4 C4 C3 -180.0(5) . . . . ?
C8 N4 C4 C5 0.2(9) . . . . ?
C9 N5 N6 C10 131.2(6) . . . . ?
C9 N5 N6 C15 -72.6(7) . . . . ?
C10 N7 C11 N1 3.1(8) . . . 2_655 ?
C10 C1 C2 N1 3.3(9) 3_665 . . . ?
C10 C1 C2 N2 -175.4(5) 3_665 . . . ?
C11 N1 C2 N2 179.6(5) 3_665 . . . ?
C11 N1 C2 C1 0.8(8) 3_665 . . . ?
C11 N7 C10 N6 -174.7(5) . . . . ?
C11 N7 C10 C1 1.8(7) . . . 2_655 ?
C12 N2 N3 Pb1 -128.0(4) . . . . ?
C12 N2 N3 C3 56.6(7) . . . . ?
C12 N2 C2 N1 154.3(5) . . . . ?
C12 N2 C2 C1 -27.0(8) . . . . ?
C13 C3 C4 N4 -177.9(6) . . . . ?
C13 C3 C4 C5 1.9(9) . . . . ?
C15 N6 C10 N7 -163.6(6) . . . . ?
C15 N6 C10 C1 19.8(9) . . . 2_655 ?
C16 N9 C20 C19 1.4(9) . . . . ?
C16 C17 C18 C19 2.9(9) . . . . ?
C16 C17 C18 C21 -178.5(6) . . . . ?
C17 C18 C19 C20 -1.7(9) . . . . ?
C17 C18 C21 C22 34.1(9) . . . . ?
C17 C18 C21 C23 -146.5(7) . . . . ?
C17 C18 C21 C22A -27.4(13) . . . . ?
C17 C18 C21 C23A 147.0(12) . . . . ?
C18 C19 C20 N9 -0.5(10) . . . . ?
C18 C21 C22 C23 178.6(7) . . . 13_666 ?
C18 C21 C23 C22 -178.6(7) . . . 13_666 ?
C18 C21 C22A C23A -179.5(15) . . . 13_666 ?
C18 C21 C23A C22A 179.3(16) . . . 13_666 ?
C19 C18 C21 C22 -147.4(7) . . . . ?
C19 C18 C21 C23 32.0(9) . . . . ?
C19 C18 C21 C22A 151.1(11) . . . . ?
C19 C18 C21 C23A -34.4(14) . . . . ?
C20 N9 C16 C17 -0.1(9) . . . . ?
C21 C18 C19 C20 179.7(6) . . . . ?
C22 C21 C23 C22 0.9(14) . . . 13_666 ?
C22 C21 C22A C23A 75.2(19) . . . 13_666 ?
C22 C21 C23A C22A -55(2) . . . 13_666 ?
C23 C21 C22 C23 -0.9(14) . . . 13_666 ?
C23 C21 C22A C23A -47(2) . . . 13_666 ?
C23 C21 C23A C22A 70(2) . . . 13_666 ?
C22A C21 C22 C23 -74.6(14) . . . 13_666 ?
C22A C21 C23 C22 51.4(13) . . . 13_666 ?
C22A C21 C23A C22A -6(3) . . . 13_666 ?
C23A C21 C22 C23 49.0(13) . . . 13_666 ?
C23A C21 C23 C22 -68.4(14) . . . 13_666 ?
C23A C21 C22A C23A 6(3) . . . 13_666 ?
O1 S1 C28 F1 52.4(2) 3_665 . . . ?
O1 S1 C28 F1 -67.6(2) 2_655 . . 2_655 ?
O1 S1 C28 F1 52.4(2) . . . 2_655 ?
O1 S1 C28 F1 -67.6(2) 3_665 . . 3_665 ?
O1 S1 C28 F1 172.4(2) 2_655 . . . ?
O1 S1 C28 F1 -67.6(2) . . . . ?
O1 S1 C28 F1 172.4(2) 3_665 . . 2_655 ?
O1 S1 C28 F1 172.4(2) . . . 3_665 ?
O1 S1 C28 F1 52.4(2) 2_655 . . 3_665 ?
O2 S2 O2 O2 180.000(2) 3_675 . . 12_656 ?
O2 S2 O2 O2 -37.7(10) 3_675 . . 11_566 ?
O2 S2 O2 O2 142.3(10) 12_656 . . 11_566 ?
O2 S2 O2 O2 37.7(10) 2_765 . . 12_656 ?
O2 S2 O2 O2 -142.3(10) 11_566 . . 12_656 ?
O2 S2 O2 O2 180.000(0) 2_765 . . 11_566 ?
O2 S2 C24 F2 -65.2(4) 12_656 . . 3_675 ?
O2 S2 C24 F2 114.8(4) . . . . ?
O2 S2 C24 F2 174.8(4) 12_656 . . . ?
O2 S2 C24 F2 -125.2(4) . . . 3_675 ?
O2 S2 C24 F2 -125.2(4) 2_765 . . . ?
O2 S2 C24 F2 -5.2(4) 2_765 . . 3_675 ?
O2 S2 C24 F2 114.8(4) 3_675 . . 3_675 ?
O2 S2 C24 F2 54.8(4) 12_656 . . 2_765 ?
O2 S2 C24 F2 54.8(4) 10_776 . . 3_675 ?
O2 S2 C24 F2 -125.2(4) 3_675 . . 2_765 ?
O2 S2 C24 F2 174.8(4) 11_566 . . 3_675 ?
O2 S2 C24 F2 -5.2(4) . . . 2_765 ?
O2 S2 C24 F2 -5.2(4) 3_675 . . . ?
O2 S2 C24 F2 54.8(4) 11_566 . . . ?
O2 S2 C24 F2 -65.2(4) 10_776 . . . ?
O2 S2 C24 F2 114.8(4) 2_765 . . 2_765 ?
O2 S2 C24 F2 -65.2(4) 11_566 . . 2_765 ?
O2 S2 C24 F2 174.8(4) 10_776 . . 2_765 ?
C24 S2 O2 O2 -108.8(5) . . . 11_566 ?
C24 S2 O2 O2 -71.2(5) 10_776 . . 12_656 ?
C24 S2 O2 O2 108.8(5) . . . 12_656 ?
C24 S2 O2 O2 71.2(5) 10_776 . . 11_566 ?

loop_
_smtbx_masks_void_nr
_smtbx_masks_void_average_x
_smtbx_masks_void_average_y
_smtbx_masks_void_average_z
_smtbx_masks_void_volume
_smtbx_masks_void_count_electrons
_smtbx_masks_void_content
1 -0.782 -0.596 0.000 3082.1 789.4 '3 (CF3SO3),18 (CH3CN)'
2 -0.130 -0.297 0.333 3082.1 789.4 '3 (CF3SO3),18 (CH3CN)'
3 -0.859 -0.589 0.667 3082.1 789.4 '3 (CF3SO3),18 (CH3CN)'
